data_2241047
loop_
_publ_author_name
'Gatto, Claudia C.'
'Lima, Iariane J.'

_publ_section_title
;
 Crystal structure of
 chlorido(2-{[2-(phenylcarbamothioyl)hydrazin-1-ylidene](pyridin-2-yl)methyl}pyridin-1-ium)gold(I)
 chloride sesquihydrate
;
_journal_coeditor_code ZL2637
_journal_issue 9
_journal_name_full 'Acta Crystallographica Section E'
_journal_page_first 1070
_journal_page_last 1072
_journal_paper_doi 10.1107/S2056989015015480
_journal_volume 71
_journal_year 2015
_chemical_formula_iupac '[Au Cl (C18 H16 N5 S)] Cl , 1.5H2 O'
_chemical_formula_moiety 'C18 H19 Au Cl2 N5 O1.5 S'
_chemical_formula_sum 'C18 H19 Au Cl2 N5 O1.5 S'
_chemical_formula_weight 629.31
_chemical_melting_point 491
_chemical_name_systematic
'Chlorido(2-{[2-(phenylcarbamothioyl)hydrazin-1-ylidene](pyridin-2-yl)methyl}pyridin-1-ium)gold(I) chloride sesquihydrate'
_space_group_crystal_system monoclinic
_space_group_IT_number 15
_space_group_name_Hall '-C 2yc'
_space_group_name_H-M_alt 'C 1 2/c 1'
_symmetry_space_group_name_Hall '-C 2yc'
_symmetry_space_group_name_H-M 'C 1 2/c 1'
_atom_sites_solution_hydrogens mixed
_atom_sites_solution_primary direct
_atom_sites_solution_secondary difmap
_audit_creation_method SHELXL-2014/7
_cell_angle_alpha 90
_cell_angle_beta 110.1740(10)
_cell_angle_gamma 90
_cell_formula_units_Z 8
_cell_length_a 31.0939(7)
_cell_length_b 12.2704(3)
_cell_length_c 11.8851(3)
_cell_measurement_reflns_used 4811
_cell_measurement_temperature 296(2)
_cell_measurement_theta_max 25.20
_cell_measurement_theta_min 2.67
_cell_volume 4256.38(18)
_computing_cell_refinement
;
SAINT (Bruker, 2009)
;
_computing_data_collection
;
APEX2 (Bruker, 2009)
;
_computing_data_reduction
;
SAINT (Bruker, 2009)
;
_computing_molecular_graphics
;
DIAMOND (Crystal Impact, 2014)
;
_computing_publication_material
;
publCIF (Westrip, 2010)
;
_computing_structure_refinement
;
SHELXL-2014/7 (Sheldrick, 2015)
;
_computing_structure_solution
;
SHELXTL (Sheldrick, 2008)
;
_diffrn_ambient_temperature 296(2)
_diffrn_measured_fraction_theta_full 0.998
_diffrn_measured_fraction_theta_max 0.990
_diffrn_measurement_device_type 'Bruker CCD SMART APEXII'
_diffrn_measurement_method 'phi & omega scans'
_diffrn_radiation_type MoK\a
_diffrn_radiation_wavelength 0.71073
_diffrn_reflns_av_R_equivalents 0.0375
_diffrn_reflns_limit_h_max 38
_diffrn_reflns_limit_h_min -37
_diffrn_reflns_limit_k_max 15
_diffrn_reflns_limit_k_min -14
_diffrn_reflns_limit_l_max 14
_diffrn_reflns_limit_l_min -14
_diffrn_reflns_number 15424
_diffrn_reflns_theta_full 25.242
_diffrn_reflns_theta_max 26.407
_diffrn_reflns_theta_min 1.800
_exptl_absorpt_coefficient_mu 7.284
_exptl_absorpt_correction_T_max 0.4286
_exptl_absorpt_correction_T_min 0.2737
_exptl_absorpt_correction_type multi-scan
_exptl_absorpt_process_details
;
(SADABS; Bruker, 2009)
;
_exptl_crystal_colour red
_exptl_crystal_density_diffrn 1.964
_exptl_crystal_description Block
_exptl_crystal_F_000 2424
_exptl_crystal_size_max 0.240
_exptl_crystal_size_mid 0.220
_exptl_crystal_size_min 0.140
_refine_diff_density_max 0.973
_refine_diff_density_min -0.783
_refine_ls_extinction_method none
_refine_ls_goodness_of_fit_ref 0.974
_refine_ls_hydrogen_treatment mixed
_refine_ls_matrix_type full
_refine_ls_number_parameters 271
_refine_ls_number_reflns 4345
_refine_ls_number_restraints 3
_refine_ls_restrained_S_all 0.974
_refine_ls_R_factor_all 0.0528
_refine_ls_R_factor_gt 0.0310
_refine_ls_shift/su_max 0.001
_refine_ls_shift/su_mean 0.000
_refine_ls_structure_factor_coef Fsqd
_refine_ls_weighting_details 'w=1/[\s^2^(Fo^2^)+(0.0364P)^2^] where P=(Fo^2^+2Fc^2^)/3'
_refine_ls_weighting_scheme calc
_refine_ls_wR_factor_gt 0.0649
_refine_ls_wR_factor_ref 0.0718
_reflns_number_gt 3220
_reflns_number_total 4345
_reflns_threshold_expression 'I > 2\s(I)'
_cod_data_source_file zl2637sup1.cf
_cod_data_source_block I
_cod_database_code 2241047
_shelx_space_group_comment
;
The symmetry employed for this shelxl refinement is uniquely defined
by the following loop, which should always be used as a source of
symmetry information in preference to the above space-group names.
They are only intended as comments.
;
_shelx_estimated_absorpt_t_min 0.274
_shelx_estimated_absorpt_t_max 0.429

loop_
_space_group_symop_operation_xyz
'x, y, z'
'-x, y, -z+1/2'
'x+1/2, y+1/2, z'
'-x+1/2, y+1/2, -z+1/2'
'-x, -y, -z'
'x, -y, z-1/2'
'-x+1/2, -y+1/2, -z'
'x+1/2, -y+1/2, z-1/2'

loop_
_atom_site_type_symbol
_atom_site_label
_atom_site_fract_x
_atom_site_fract_y
_atom_site_fract_z
_atom_site_U_iso_or_equiv
_atom_site_adp_type
_atom_site_calc_flag
_atom_site_occupancy
Au Au1 0.25092(2) 0.60284(2) 0.04569(2) 0.04892(9) Uani d 1
S S1 0.32514(5) 0.61867(10) 0.16165(13) 0.0581(4) Uani d 1
Cl Cl1 0.17486(5) 0.57863(11) -0.05533(12) 0.0610(4) Uani d 1
C C12 0.34886(15) 0.4928(3) 0.1607(4) 0.0388(10) Uani d 1
N N3 0.35315(13) 0.3345(3) 0.0578(3) 0.0370(9) Uani d 1
N N5 0.38617(12) 0.4607(3) 0.2458(3) 0.0424(9) Uani d 1
H H5A 0.3953 0.3954 0.2403 0.051 Uiso calc 1
N N4 0.32925(13) 0.4234(3) 0.0690(3) 0.0401(9) Uani d 1
H H4A 0.3022 0.4355 0.0190 0.048 Uiso calc 1
C C13 0.41343(15) 0.5235(4) 0.3473(4) 0.0410(11) Uani d 1
C C5 0.36773(15) 0.1810(3) -0.0344(4) 0.0355(10) Uani d 1
C C6 0.33459(15) 0.2653(3) -0.0268(3) 0.0342(10) Uani d 1
C C7 0.28703(16) 0.2612(3) -0.1109(3) 0.0376(10) Uani d 1
C C4 0.36887(17) 0.1356(3) -0.1392(4) 0.0431(11) Uani d 1
H H4 0.3469 0.1549 -0.2121 0.052 Uiso calc 1
C C1 0.43375(18) 0.0813(3) 0.0737(5) 0.0479(12) Uani d 1
H H1 0.4560 0.0642 0.1470 0.057 Uiso calc 1
C C18 0.43406(17) 0.6200(4) 0.3336(5) 0.0472(12) Uani d 1
H H18 0.4292 0.6490 0.2579 0.057 Uiso calc 1
C C15 0.45009(18) 0.5339(4) 0.5600(4) 0.0560(14) Uani d 1
H H15 0.4557 0.5049 0.6360 0.067 Uiso calc 1
C C16 0.47070(18) 0.6300(4) 0.5471(5) 0.0585(14) Uani d 1
H H16 0.4903 0.6657 0.6142 0.070 Uiso calc 1
C C14 0.42124(16) 0.4803(4) 0.4608(4) 0.0481(12) Uani d 1
H H14 0.4071 0.4158 0.4697 0.058 Uiso calc 1
C C17 0.46232(17) 0.6725(4) 0.4362(5) 0.0553(13) Uani d 1
H H17 0.4758 0.7384 0.4286 0.066 Uiso calc 1
C C3 0.40278(18) 0.0613(4) -0.1356(4) 0.0492(12) Uani d 1
H H3 0.4037 0.0304 -0.2062 0.059 Uiso calc 1
C C2 0.43484(18) 0.0335(4) -0.0286(5) 0.0536(13) Uani d 1
H H2 0.4573 -0.0177 -0.0254 0.064 Uiso calc 1
N N2 0.26250(14) 0.3552(3) -0.1220(3) 0.0471(10) Uani d 1
N N1 0.40084(13) 0.1526(3) 0.0690(3) 0.0393(9) Uani d 1
C C9 0.22292(19) 0.1715(5) -0.2508(5) 0.0588(14) Uani d 1
H H9 0.2095 0.1095 -0.2936 0.071 Uiso calc 1
C C8 0.26759(17) 0.1682(4) -0.1724(4) 0.0486(12) Uani d 1
H H8 0.2844 0.1038 -0.1612 0.058 Uiso calc 1
C C11 0.21949(19) 0.3548(5) -0.1966(4) 0.0586(14) Uani d 1
H H11 0.2024 0.4181 -0.2030 0.070 Uiso calc 1
C C10 0.19855(19) 0.2663(5) -0.2653(4) 0.0592(14) Uani d 1
H H10 0.1688 0.2710 -0.3197 0.071 Uiso calc 1
Cl Cl2 0.42609(4) 0.21756(9) 0.32609(9) 0.0506(3) Uani d 1
O O1 0.42303(14) 0.7870(4) 0.0930(3) 0.0663(10) Uani d 1
H H1W1 0.3956(7) 0.787(6) 0.069(6) 0.099 Uiso d 1
H H1W2 0.424(2) 0.783(5) 0.025(3) 0.099 Uiso d 1
O O2 0.5000 0.9028(5) 0.2500 0.087(2) Uani d 1
H H2W2 0.4803(19) 0.859(4) 0.213(6) 0.130 Uiso d 1
H H1A 0.3997(14) 0.186(3) 0.126(4) 0.033(13) Uiso d 1

loop_
_atom_site_aniso_label
_atom_site_aniso_U_11
_atom_site_aniso_U_22
_atom_site_aniso_U_33
_atom_site_aniso_U_12
_atom_site_aniso_U_13
_atom_site_aniso_U_23
Au1 0.04494(14) 0.05060(13) 0.04726(13) 0.01206(9) 0.01084(10) -0.00251(9)
S1 0.0458(8) 0.0439(7) 0.0735(9) 0.0109(6) 0.0064(7) -0.0198(6)
Cl1 0.0451(8) 0.0752(9) 0.0550(8) 0.0134(6) 0.0075(7) 0.0022(6)
C12 0.042(3) 0.032(2) 0.043(2) 0.001(2) 0.014(2) -0.005(2)
N3 0.041(2) 0.033(2) 0.0358(19) 0.0044(16) 0.0122(18) -0.0029(16)
N5 0.043(3) 0.0311(19) 0.047(2) 0.0033(16) 0.008(2) -0.0065(17)
N4 0.033(2) 0.037(2) 0.046(2) 0.0049(16) 0.0089(19) -0.0062(17)
C13 0.036(3) 0.038(2) 0.047(3) 0.004(2) 0.012(2) -0.004(2)
C5 0.040(3) 0.030(2) 0.036(2) -0.0010(19) 0.012(2) 0.0018(19)
C6 0.038(3) 0.033(2) 0.033(2) 0.0017(18) 0.013(2) 0.0008(19)
C7 0.041(3) 0.042(2) 0.032(2) 0.000(2) 0.016(2) 0.002(2)
C4 0.052(3) 0.040(2) 0.037(2) 0.005(2) 0.015(2) -0.002(2)
C1 0.050(3) 0.040(3) 0.047(3) 0.008(2) 0.007(3) 0.003(2)
C18 0.046(3) 0.043(3) 0.050(3) 0.004(2) 0.014(3) 0.003(2)
C15 0.056(4) 0.066(3) 0.044(3) 0.002(3) 0.015(3) -0.008(3)
C16 0.040(3) 0.066(3) 0.060(3) 0.000(3) 0.006(3) -0.023(3)
C14 0.045(3) 0.050(3) 0.052(3) 0.000(2) 0.019(3) 0.001(2)
C17 0.046(3) 0.041(3) 0.075(4) -0.005(2) 0.016(3) -0.012(3)
C3 0.056(3) 0.043(3) 0.050(3) 0.003(2) 0.020(3) -0.012(2)
C2 0.053(3) 0.044(3) 0.069(4) 0.011(2) 0.027(3) -0.003(3)
N2 0.043(3) 0.054(2) 0.040(2) 0.0091(19) 0.008(2) 0.0055(18)
N1 0.044(3) 0.033(2) 0.037(2) 0.0027(17) 0.010(2) -0.0038(18)
C9 0.045(3) 0.073(4) 0.054(3) -0.024(3) 0.012(3) -0.006(3)
C8 0.045(3) 0.050(3) 0.051(3) -0.006(2) 0.016(3) -0.001(2)
C11 0.048(4) 0.076(4) 0.047(3) 0.013(3) 0.009(3) 0.008(3)
C10 0.041(3) 0.088(4) 0.044(3) -0.006(3) 0.009(3) -0.001(3)
Cl2 0.0610(9) 0.0450(6) 0.0386(6) -0.0022(6) 0.0080(6) 0.0000(5)
O1 0.065(3) 0.079(2) 0.051(2) 0.002(2) 0.015(2) 0.003(2)
O2 0.077(5) 0.064(4) 0.092(5) 0.000 -0.004(4) 0.000

loop_
_atom_type_symbol
_atom_type_description
_atom_type_scat_dispersion_real
_atom_type_scat_dispersion_imag
_atom_type_scat_source
C C 0.0033 0.0016 'International Tables Vol C Tables 4.2.6.8 and 6.1.1.4'
H H 0.0000 0.0000 'International Tables Vol C Tables 4.2.6.8 and 6.1.1.4'
N N 0.0061 0.0033 'International Tables Vol C Tables 4.2.6.8 and 6.1.1.4'
O O 0.0106 0.0060 'International Tables Vol C Tables 4.2.6.8 and 6.1.1.4'
S S 0.1246 0.1234 'International Tables Vol C Tables 4.2.6.8 and 6.1.1.4'
Cl Cl 0.1484 0.1585 'International Tables Vol C Tables 4.2.6.8 and 6.1.1.4'
Au Au -2.0133 8.8022 'International Tables Vol C Tables 4.2.6.8 and 6.1.1.4'

loop_
_geom_angle_atom_site_label_1
_geom_angle_atom_site_label_2
_geom_angle_atom_site_label_3
_geom_angle
S1 Au1 Cl1 174.23(5)
C12 S1 Au1 105.72(16)
N5 C12 N4 117.8(4)
N5 C12 S1 122.3(3)
N4 C12 S1 119.8(3)
C6 N3 N4 119.6(4)
C12 N5 C13 126.6(4)
C12 N5 H5A 116.7
C13 N5 H5A 116.7
C12 N4 N3 118.5(4)
C12 N4 H4A 120.7
N3 N4 H4A 120.7
C18 C13 C14 120.5(4)
C18 C13 N5 121.6(4)
C14 C13 N5 117.7(4)
N1 C5 C4 118.1(4)
N1 C5 C6 116.9(4)
C4 C5 C6 124.9(4)
N3 C6 C7 128.7(4)
N3 C6 C5 111.9(4)
C7 C6 C5 119.4(4)
N2 C7 C8 121.4(4)
N2 C7 C6 115.7(4)
C8 C7 C6 122.8(4)
C5 C4 C3 119.7(4)
C5 C4 H4 120.1
C3 C4 H4 120.1
N1 C1 C2 120.0(5)
N1 C1 H1 120.0
C2 C1 H1 120.0
C13 C18 C17 118.2(5)
C13 C18 H18 120.9
C17 C18 H18 120.9
C16 C15 C14 120.3(5)
C16 C15 H15 119.9
C14 C15 H15 119.9
C17 C16 C15 119.8(5)
C17 C16 H16 120.1
C15 C16 H16 120.1
C15 C14 C13 119.5(5)
C15 C14 H14 120.2
C13 C14 H14 120.2
C16 C17 C18 121.7(5)
C16 C17 H17 119.2
C18 C17 H17 119.2
C2 C3 C4 119.9(5)
C2 C3 H3 120.1
C4 C3 H3 120.1
C1 C2 C3 119.4(5)
C1 C2 H2 120.3
C3 C2 H2 120.3
C11 N2 C7 117.6(4)
C1 N1 C5 122.8(4)
C1 N1 H1A 124(3)
C5 N1 H1A 113(3)
C10 C9 C8 119.7(5)
C10 C9 H9 120.2
C8 C9 H9 120.2
C7 C8 C9 119.2(5)
C7 C8 H8 120.4
C9 C8 H8 120.4
N2 C11 C10 124.1(5)
N2 C11 H11 118.0
C10 C11 H11 118.0
C9 C10 C11 117.9(5)
C9 C10 H10 121.1
C11 C10 H10 121.1
H1W1 O1 H1W2 92(6)

loop_
_geom_bond_atom_site_label_1
_geom_bond_atom_site_label_2
_geom_bond_distance
Au1 S1 2.2515(14)
Au1 Cl1 2.2725(14)
S1 C12 1.713(4)
C12 N5 1.309(5)
C12 N4 1.351(5)
N3 C6 1.290(5)
N3 N4 1.353(5)
N5 C13 1.436(5)
N5 H5A 0.8600
N4 H4A 0.8600
C13 C18 1.383(6)
C13 C14 1.391(6)
C5 N1 1.349(5)
C5 C4 1.375(6)
C5 C6 1.485(6)
C6 C7 1.473(6)
C7 N2 1.364(5)
C7 C8 1.378(6)
C4 C3 1.384(6)
C4 H4 0.9300
C1 N1 1.332(6)
C1 C2 1.361(7)
C1 H1 0.9300
C18 C17 1.390(6)
C18 H18 0.9300
C15 C16 1.376(7)
C15 C14 1.377(6)
C15 H15 0.9300
C16 C17 1.357(7)
C16 H16 0.9300
C14 H14 0.9300
C17 H17 0.9300
C3 C2 1.362(7)
C3 H3 0.9300
C2 H2 0.9300
N2 C11 1.325(6)
N1 H1A 0.80(4)
C9 C10 1.366(7)
C9 C8 1.381(7)
C9 H9 0.9300
C8 H8 0.9300
C11 C10 1.380(7)
C11 H11 0.9300
C10 H10 0.9300
O1 H1W1 0.80(2)
O1 H1W2 0.813(19)
O2 H2W2 0.82(2)

loop_
_geom_hbond_atom_site_label_D
_geom_hbond_atom_site_label_H
_geom_hbond_atom_site_label_A
_geom_hbond_site_symmetry_A
_geom_hbond_distance_DH
_geom_hbond_distance_HA
_geom_hbond_distance_DA
_geom_hbond_angle_DHA
N5 H5A Cl2 . 0.86 2.46 3.246(4) 152.5
N4 H4A N2 . 0.86 1.97 2.629(5) 132.8
N1 H1A Cl2 . 0.80(4) 2.26(4) 2.989(4) 150(4)
O1 H1W1 Cl1 7_565 0.80(2) 2.70(5) 3.353(4) 140(6)
O1 H1W2 Cl2 6_565 0.813(19) 2.39(2) 3.206(4) 177(6)
O2 H2W2 O1 . 0.82(2) 2.06(3) 2.855(5) 163(7)

loop_
_geom_torsion_atom_site_label_1
_geom_torsion_atom_site_label_2
_geom_torsion_atom_site_label_3
_geom_torsion_atom_site_label_4
_geom_torsion
Au1 S1 C12 N5 -157.3(4)
Au1 S1 C12 N4 23.6(4)
N4 C12 N5 C13 176.7(4)
S1 C12 N5 C13 -2.5(7)
N5 C12 N4 N3 -12.1(6)
S1 C12 N4 N3 167.0(3)
C6 N3 N4 C12 177.8(4)
C12 N5 C13 C18 -60.4(7)
C12 N5 C13 C14 124.1(5)
N4 N3 C6 C7 -7.3(6)
N4 N3 C6 C5 173.0(3)
N1 C5 C6 N3 31.7(5)
C4 C5 C6 N3 -143.8(4)
N1 C5 C6 C7 -148.1(4)
C4 C5 C6 C7 36.4(6)
N3 C6 C7 N2 18.1(6)
C5 C6 C7 N2 -162.1(4)
N3 C6 C7 C8 -160.0(4)
C5 C6 C7 C8 19.7(6)
N1 C5 C4 C3 1.5(7)
C6 C5 C4 C3 176.9(4)
C14 C13 C18 C17 -0.5(7)
N5 C13 C18 C17 -175.9(4)
C14 C15 C16 C17 0.4(8)
C16 C15 C14 C13 0.7(8)
C18 C13 C14 C15 -0.6(7)
N5 C13 C14 C15 175.0(4)
C15 C16 C17 C18 -1.6(8)
C13 C18 C17 C16 1.6(8)
C5 C4 C3 C2 -0.1(8)
N1 C1 C2 C3 1.7(8)
C4 C3 C2 C1 -1.5(8)
C8 C7 N2 C11 -1.7(6)
C6 C7 N2 C11 -179.8(4)
C2 C1 N1 C5 -0.2(7)
C4 C5 N1 C1 -1.4(7)
C6 C5 N1 C1 -177.2(4)
N2 C7 C8 C9 2.8(7)
C6 C7 C8 C9 -179.2(4)
C10 C9 C8 C7 -0.7(7)
C7 N2 C11 C10 -1.6(7)
C8 C9 C10 C11 -2.3(8)
N2 C11 C10 C9 3.6(8)

_cod_database_fobs_code 2241047
